data_4022704
loop_
_publ_author_name
'Shin-ichi Fukuzawa'
'Masahisa Yamamoto'
'Satoshi Kikuchi'

_publ_section_title
;
 Unexpected 1,5-Dilithiation of Chiral o-TMS Blocked
 (Dimethylamino)phenylmethylferrocene: An Alternative
 Approach to Chiral Ferrocenyl 1,5-Diphosphanes
;
_journal_name_full 'Journal of Organic Chemistry'
_journal_page_first 1514
_journal_page_last 1517
_journal_paper_doi 10.1021/jo062210l
_journal_volume 72
_journal_year 2007
_chemical_absolute_configuration 'CHOOSE rm ad rmad syn or unk'
_chemical_formula_moiety 'C22 H27 Fe N Si '
_chemical_formula_sum 'C22 H27 Fe N Si'
_chemical_formula_weight 389.39
_space_group_IT_number 4
_symmetry_cell_setting monoclinic
_symmetry_Int_Tables_number 4
_symmetry_space_group_name_Hall 'P 2yb'
_symmetry_space_group_name_H-M 'P 1 21 1'
_audit_creation_date 2006-01-28
_audit_creation_method 'by CrystalStructure 3.6.0'
_cell_angle_alpha 90
_cell_angle_beta 100.32(7)
_cell_angle_gamma 90
_cell_formula_units_Z 2
_cell_length_a 9.59(2)
_cell_length_b 10.15(2)
_cell_length_c 10.58(4)
_cell_measurement_reflns_used 80
_cell_measurement_temperature 123.1
_cell_measurement_theta_max 31.5
_cell_measurement_theta_min 2.0
_cell_volume 1013.0(50)
_computing_cell_refinement CrystalClear
_computing_data_collection CrystalClear
_computing_data_reduction CrystalStructure
_computing_publication_material 'CrystalStructure 3.6.0'
_computing_structure_refinement CRYSTALS
_computing_structure_solution SIR97
_diffrn_detector_area_resol_mean 7.31
_diffrn_measured_fraction_theta_full 0.8112
_diffrn_measured_fraction_theta_max 0.8112
_diffrn_measurement_device_type 'Rigaku Mercury'
_diffrn_measurement_method \w
_diffrn_radiation_type 'Mo K\a'
_diffrn_radiation_wavelength 0.7107
_diffrn_reflns_av_R_equivalents 0.072
_diffrn_reflns_limit_h_max 13
_diffrn_reflns_limit_h_min -14
_diffrn_reflns_limit_k_max 12
_diffrn_reflns_limit_k_min -12
_diffrn_reflns_limit_l_max 14
_diffrn_reflns_limit_l_min -5
_diffrn_reflns_number 4401
_diffrn_reflns_theta_full 31.37
_diffrn_reflns_theta_max 31.37
_exptl_absorpt_coefficient_mu 0.807
_exptl_absorpt_correction_T_max 0.923
_exptl_absorpt_correction_T_min 0.329
_exptl_absorpt_correction_type multi-scan
_exptl_absorpt_process_details 'Jacobson, R. (1998) Private communication'
_exptl_crystal_colour yellow
_exptl_crystal_density_diffrn 1.277
_exptl_crystal_density_method 'not measured'
_exptl_crystal_description plate
_exptl_crystal_F_000 412.00
_exptl_crystal_size_max 1.00
_exptl_crystal_size_mid 0.80
_exptl_crystal_size_min 0.10
_refine_diff_density_max 0.65
_refine_diff_density_min -0.93
_refine_ls_abs_structure_details 'Flack, H. D. (1983), Acta Cryst. A39, 876-881.'
_refine_ls_abs_structure_Flack 0.01(3)
_refine_ls_extinction_coef 33.8(84)
_refine_ls_extinction_method 'Larson (1970) Crystallographic Computing eq. 22'
_refine_ls_goodness_of_fit_ref 1.000
_refine_ls_hydrogen_treatment refall
_refine_ls_number_parameters 255
_refine_ls_number_reflns 2415
_refine_ls_R_factor_gt 0.0640
_refine_ls_shift/su_max 0.0000
_refine_ls_structure_factor_coef F
_refine_ls_weighting_details 'w = 1/[0.0010Fo^2^ + 7.8000\s(Fo^2^)]'
_refine_ls_weighting_scheme calc
_refine_ls_wR_factor_ref 0.0660
_reflns_number_gt 2415
_reflns_number_total 2630
_reflns_threshold_expression F^2^>2.0\s(F^2^)
_cod_data_source_file jo062210lsi20061025_121029.cif
_cod_data_source_block '__20060128'
_cod_original_sg_symbol_H-M 'P 21'
_cod_original_formula_sum 'C22 H27 Fe N Si '
_cod_database_code 4022704

loop_
_symmetry_equiv_pos_site_id
_symmetry_equiv_pos_as_xyz
1 +X,+Y,+Z
2 -X,1/2+Y,-Z

loop_
_atom_site_label
_atom_site_type_symbol
_atom_site_fract_x
_atom_site_fract_y
_atom_site_fract_z
_atom_site_U_iso_or_equiv
_atom_site_adp_type
_atom_site_occupancy
_atom_site_symmetry_multiplicity
_atom_site_calc_flag
_atom_site_refinement_flags
Fe(1) Fe 0.11604(7) 0.06380(13) 0.34424(5) 0.0216(2) Uani 1.00 1 d .
Si(1) Si 0.4844(2) 0.0971(2) 0.35395(13) 0.0258(4) Uani 1.00 1 d .
N(1) N 0.3136(5) 0.1268(5) 0.0024(4) 0.0296(12) Uani 1.00 1 d .
C(1) C 0.3342(7) 0.0591(10) -0.1124(5) 0.055(2) Uani 1.00 1 d .
C(2) C 0.2948(8) 0.2673(6) -0.0168(6) 0.044(2) Uani 1.00 1 d .
C(3) C 0.2031(5) 0.0662(7) 0.0641(4) 0.0240(10) Uani 1.00 1 d .
C(4) C 0.0490(5) 0.0874(5) -0.0021(4) 0.0230(12) Uani 1.00 1 d .
C(5) C -0.0187(6) 0.0352(6) -0.1188(5) 0.031(1) Uani 1.00 1 d .
C(6) C -0.1608(6) 0.0663(8) -0.1622(6) 0.041(1) Uani 1.00 1 d .
C(7) C -0.2332(7) 0.1462(7) -0.0869(7) 0.042(2) Uani 1.00 1 d .
C(8) C -0.1670(6) 0.1966(6) 0.0311(6) 0.035(2) Uani 1.00 1 d .
C(9) C -0.0256(5) 0.1649(6) 0.0737(5) 0.0261(13) Uani 1.00 1 d .
C(10) C 0.0699(5) 0.1942(5) 0.1950(5) 0.0234(12) Uani 1.00 1 d .
C(11) C 0.0802(8) 0.2586(6) 0.3144(6) 0.034(2) Uani 1.00 1 d .
C(12) C 0.2180(7) 0.2369(5) 0.3844(5) 0.029(1) Uani 1.00 1 d .
C(13) C 0.2994(6) 0.1562(5) 0.3101(4) 0.0239(12) Uani 1.00 1 d .
C(14) C 0.2027(5) 0.1304(5) 0.1930(4) 0.0194(11) Uani 1.00 1 d .
C(15) C 0.5314(7) 0.0766(8) 0.5321(5) 0.044(2) Uani 1.00 1 d .
C(16) C 0.5064(7) -0.0642(6) 0.2726(6) 0.039(2) Uani 1.00 1 d .
C(17) C 0.6020(6) 0.2242(7) 0.2964(6) 0.036(2) Uani 1.00 1 d .
C(18) C -0.0608(7) -0.0506(7) 0.3380(6) 0.039(2) Uani 1.00 1 d .
C(19) C -0.0189(7) 0.0069(7) 0.4622(6) 0.040(2) Uani 1.00 1 d .
C(20) C 0.1175(7) -0.0367(7) 0.5131(5) 0.043(2) Uani 1.00 1 d .
C(21) C 0.1633(6) -0.1182(6) 0.4214(6) 0.033(2) Uani 1.00 1 d .
C(22) C 0.0534(8) -0.1287(7) 0.3144(7) 0.035(2) Uani 1.00 1 d .
H(1) H 0.2449 0.0326 -0.1598 0.067 Uiso 1.00 1 c R
H(2) H 0.3918 -0.0164 -0.0898 0.067 Uiso 1.00 1 c R
H(3) H 0.3793 0.1166 -0.1635 0.070 Uiso 1.00 1 c R
H(4) H 0.3844 0.3097 0.0010 0.052 Uiso 1.00 1 c R
H(5) H 0.2360 0.3004 0.0393 0.052 Uiso 1.00 1 c R
H(6) H 0.2516 0.2841 -0.1033 0.054 Uiso 1.00 1 c R
H(7) H 0.2212 -0.0255 0.0757 0.029 Uiso 1.00 1 c R
H(8) H 0.0310 -0.0204 -0.1679 0.037 Uiso 1.00 1 c R
H(9) H -0.2085 0.0335 -0.2425 0.049 Uiso 1.00 1 c R
H(10) H -0.3300 0.1664 -0.1173 0.051 Uiso 1.00 1 c R
H(11) H -0.2170 0.2509 0.0808 0.042 Uiso 1.00 1 c R
H(12) H 0.0074 0.3079 0.3427 0.040 Uiso 1.00 1 c R
H(13) H 0.2526 0.2702 0.4680 0.035 Uiso 1.00 1 c R
H(14) H 0.5699 0.1567 0.5698 0.053 Uiso 1.00 1 c R
H(15) H 0.5994 0.0082 0.5517 0.053 Uiso 1.00 1 c R
H(16) H 0.4487 0.0546 0.5653 0.051 Uiso 1.00 1 c R
H(17) H 0.4875 -0.1347 0.3261 0.047 Uiso 1.00 1 c R
H(18) H 0.6007 -0.0713 0.2573 0.047 Uiso 1.00 1 c R
H(19) H 0.4422 -0.0681 0.1931 0.047 Uiso 1.00 1 c R
H(20) H 0.6133 0.2039 0.2112 0.044 Uiso 1.00 1 c R
H(21) H 0.6921 0.2241 0.3511 0.044 Uiso 1.00 1 c R
H(22) H 0.5600 0.3089 0.2979 0.045 Uiso 1.00 1 c R
H(23) H -0.1490 -0.0386 0.2819 0.046 Uiso 1.00 1 c R
H(24) H -0.0745 0.0650 0.5032 0.049 Uiso 1.00 1 c R
H(25) H 0.1701 -0.0151 0.5953 0.052 Uiso 1.00 1 c R
H(26) H 0.2535 -0.1594 0.4301 0.040 Uiso 1.00 1 c R
H(27) H 0.0557 -0.1795 0.2394 0.042 Uiso 1.00 1 c R

loop_
_atom_site_aniso_label
_atom_site_aniso_U_11
_atom_site_aniso_U_22
_atom_site_aniso_U_33
_atom_site_aniso_U_12
_atom_site_aniso_U_13
_atom_site_aniso_U_23
Fe(1) 0.0261(3) 0.0250(4) 0.0161(3) 0.0002(3) 0.0107(2) 0.0019(3)
Si(1) 0.0254(7) 0.0326(10) 0.0194(6) -0.0054(5) 0.0045(5) -0.0019(5)
N(1) 0.027(2) 0.046(3) 0.018(2) -0.003(2) 0.012(2) -0.004(2)
C(1) 0.046(3) 0.093(6) 0.035(3) -0.024(5) 0.028(3) -0.034(5)
C(2) 0.052(4) 0.039(4) 0.043(4) -0.007(3) 0.018(3) 0.014(3)
C(3) 0.029(2) 0.028(3) 0.015(2) -0.004(3) 0.007(2) -0.005(2)
C(4) 0.026(2) 0.025(3) 0.018(2) -0.004(2) 0.003(2) 0.002(2)
C(5) 0.032(3) 0.033(4) 0.023(2) -0.010(2) -0.005(2) -0.000(2)
C(6) 0.032(3) 0.041(3) 0.044(3) -0.013(4) -0.009(2) 0.014(4)
C(7) 0.028(3) 0.040(4) 0.055(4) -0.008(3) -0.004(3) 0.017(3)
C(8) 0.024(3) 0.039(4) 0.041(3) 0.001(2) 0.005(2) 0.012(3)
C(9) 0.027(3) 0.026(3) 0.026(2) -0.000(2) 0.006(2) 0.013(2)
C(10) 0.027(3) 0.020(3) 0.025(2) 0.004(2) 0.012(2) 0.005(2)
C(11) 0.045(4) 0.035(4) 0.028(3) 0.016(3) 0.023(3) 0.008(3)
C(12) 0.043(3) 0.027(3) 0.017(2) 0.004(3) 0.007(2) -0.002(2)
C(13) 0.033(3) 0.025(3) 0.016(2) -0.007(2) 0.010(2) -0.002(2)
C(14) 0.022(2) 0.022(3) 0.017(2) 0.003(2) 0.009(2) 0.002(2)
C(15) 0.054(3) 0.053(4) 0.021(2) -0.009(4) -0.003(2) 0.008(3)
C(16) 0.032(3) 0.040(4) 0.045(3) -0.001(3) 0.008(3) -0.006(3)
C(17) 0.033(3) 0.043(4) 0.035(3) -0.008(3) 0.012(2) -0.004(3)
C(18) 0.031(3) 0.047(4) 0.040(3) -0.005(3) 0.013(3) 0.007(3)
C(19) 0.046(4) 0.044(4) 0.039(3) -0.003(3) 0.032(3) 0.008(3)
C(20) 0.053(4) 0.057(4) 0.022(3) -0.015(3) 0.013(3) 0.019(3)
C(21) 0.029(3) 0.028(3) 0.046(3) 0.000(2) 0.014(3) 0.016(3)
C(22) 0.039(4) 0.032(4) 0.037(3) -0.010(3) 0.013(3) -0.000(3)

loop_
_atom_type_symbol
_atom_type_description
_atom_type_scat_dispersion_real
_atom_type_scat_dispersion_imag
_atom_type_scat_source
C C 0.003 0.002
;
International Tables for Crystallography
(1992, Vol. C, Tables 4.2.6.8 and 6.1.1.4)
;
H H 0.000 0.000
;
International Tables for Crystallography
(1992, Vol. C, Table 6.1.1.4)
;
N N 0.006 0.003
;
International Tables for Crystallography
(1992, Vol. C, Tables 4.2.6.8 and 6.1.1.4)
;
Si Si 0.082 0.070
;
International Tables for Crystallography
(1992, Vol. C, Tables 4.2.6.8 and 6.1.1.4)
;
Fe Fe 0.346 0.844
;
International Tables for Crystallography
(1992, Vol. C, Tables 4.2.6.8 and 6.1.1.4)
;

loop_
_geom_angle_atom_site_label_1
_geom_angle_atom_site_label_2
_geom_angle_atom_site_label_3
_geom_angle
Fe(1) C(10) C(9) 123.9(4)
Fe(1) C(10) C(11) 68.8(3)
C(11) Fe(1) C(10) 40.5(2)
C(12) Fe(1) C(10) 68.3(2)
C(13) Fe(1) C(10) 69.4(2)
Fe(1) C(10) C(14) 69.5(3)
C(14) Fe(1) C(10) 41.0(2)
C(18) Fe(1) C(10) 106.2(2)
C(19) Fe(1) C(10) 125.7(2)
C(20) Fe(1) C(10) 163.4(2)
C(21) Fe(1) C(10) 153.8(2)
C(22) Fe(1) C(10) 118.7(2)
Fe(1) C(11) C(10) 70.7(3)
Fe(1) C(11) C(12) 69.4(3)
C(12) Fe(1) C(11) 40.9(3)
C(13) Fe(1) C(11) 70.0(3)
C(14) Fe(1) C(11) 68.7(3)
C(18) Fe(1) C(11) 115.7(3)
C(19) Fe(1) C(11) 105.3(3)
C(20) Fe(1) C(11) 126.6(3)
C(21) Fe(1) C(11) 165.6(3)
C(22) Fe(1) C(11) 150.5(3)
Fe(1) C(12) C(11) 69.7(4)
Fe(1) C(12) C(13) 71.5(3)
C(13) Fe(1) C(12) 41.6(2)
C(14) Fe(1) C(12) 68.1(2)
C(18) Fe(1) C(12) 150.2(3)
C(19) Fe(1) C(12) 117.1(3)
C(20) Fe(1) C(12) 108.7(2)
C(21) Fe(1) C(12) 129.8(2)
C(22) Fe(1) C(12) 168.1(3)
Fe(1) C(13) Si(1) 127.8(3)
Fe(1) C(13) C(12) 66.9(3)
Fe(1) C(13) C(14) 68.4(3)
C(14) Fe(1) C(13) 40.6(2)
C(18) Fe(1) C(13) 166.2(2)
C(19) Fe(1) C(13) 152.1(2)
C(20) Fe(1) C(13) 120.0(2)
C(21) Fe(1) C(13) 110.1(2)
C(22) Fe(1) C(13) 129.5(3)
Fe(1) C(14) C(3) 129.1(4)
Fe(1) C(14) C(10) 69.6(3)
Fe(1) C(14) C(13) 71.0(3)
C(18) Fe(1) C(14) 127.8(2)
C(19) Fe(1) C(14) 164.8(2)
C(20) Fe(1) C(14) 154.6(2)
C(21) Fe(1) C(14) 121.4(2)
C(22) Fe(1) C(14) 110.1(3)
Fe(1) C(18) C(19) 69.1(4)
C(19) Fe(1) C(18) 41.0(3)
C(20) Fe(1) C(18) 67.9(3)
C(21) Fe(1) C(18) 67.8(2)
Fe(1) C(18) C(22) 70.0(4)
C(22) Fe(1) C(18) 40.3(3)
Fe(1) C(19) C(18) 69.9(4)
Fe(1) C(19) C(20) 70.8(4)
C(20) Fe(1) C(19) 39.9(3)
C(21) Fe(1) C(19) 67.5(3)
C(22) Fe(1) C(19) 67.9(3)
Fe(1) C(20) C(19) 69.3(4)
Fe(1) C(20) C(21) 69.2(3)
C(21) Fe(1) C(20) 40.1(3)
C(22) Fe(1) C(20) 67.5(3)
Fe(1) C(21) C(20) 70.6(4)
Fe(1) C(21) C(22) 70.4(4)
C(22) Fe(1) C(21) 40.2(2)
Fe(1) C(22) C(18) 69.7(4)
Fe(1) C(22) C(21) 69.4(4)
Si(1) C(13) C(12) 129.0(3)
Si(1) C(13) C(14) 126.9(4)
C(15) Si(1) C(13) 109.6(3)
C(16) Si(1) C(13) 110.4(2)
C(17) Si(1) C(13) 107.4(3)
C(16) Si(1) C(15) 109.8(3)
C(17) Si(1) C(15) 110.6(3)
C(17) Si(1) C(16) 109.0(3)
C(3) N(1) C(1) 113.1(5)
C(2) N(1) C(1) 112.6(6)
C(3) N(1) C(2) 113.0(5)
N(1) C(3) C(14) 109.8(4)
N(1) C(3) C(4) 116.7(4)
C(3) C(4) C(9) 111.4(4)
C(14) C(3) C(4) 101.1(4)
C(3) C(4) C(5) 127.5(5)
C(3) C(14) C(10) 110.7(4)
C(3) C(14) C(13) 138.8(5)
C(9) C(4) C(5) 121.0(4)
C(4) C(5) C(6) 118.6(5)
C(4) C(9) C(10) 108.1(4)
C(4) C(9) C(8) 120.7(5)
C(5) C(6) C(7) 119.8(5)
C(6) C(7) C(8) 121.9(5)
C(7) C(8) C(9) 117.9(6)
C(8) C(9) C(10) 131.1(5)
C(9) C(10) C(11) 144.1(5)
C(9) C(10) C(14) 108.2(4)
C(10) C(11) C(12) 107.8(6)
C(14) C(10) C(11) 107.6(5)
C(10) C(14) C(13) 110.2(4)
C(11) C(12) C(13) 110.3(5)
C(12) C(13) C(14) 104.1(4)
C(18) C(19) C(20) 108.4(6)
C(22) C(18) C(19) 107.0(5)
C(18) C(22) C(21) 108.0(6)
C(19) C(20) C(21) 108.0(5)
C(20) C(21) C(22) 108.6(5)
Fe(1) C(11) H(12) 125.4121
Fe(1) C(12) H(13) 125.5145
Fe(1) C(18) H(23) 125.9389
Fe(1) C(19) H(24) 125.0561
Fe(1) C(20) H(25) 126.9532
Fe(1) C(21) H(26) 124.8299
Fe(1) C(22) H(27) 126.5178
Si(1) C(15) H(14) 109.5076
Si(1) C(15) H(15) 109.4701
Si(1) C(15) H(16) 109.4393
Si(1) C(16) H(17) 109.4756
Si(1) C(16) H(18) 109.4699
Si(1) C(16) H(19) 109.5037
Si(1) C(17) H(20) 109.5458
Si(1) C(17) H(21) 109.4699
Si(1) C(17) H(22) 109.4159
N(1) C(1) H(1) 109.4390
N(1) C(1) H(2) 109.4697
N(1) C(1) H(3) 109.4270
N(1) C(2) H(4) 109.4150
N(1) C(2) H(5) 109.4698
N(1) C(2) H(6) 109.4864
N(1) C(3) H(7) 109.6011
H(2) C(1) H(1) 109.4879
H(3) C(1) H(1) 109.4729
H(3) C(1) H(2) 109.5308
H(5) C(2) H(4) 109.5002
H(6) C(2) H(4) 109.4700
H(6) C(2) H(5) 109.4860
H(7) C(3) C(4) 109.6013
H(7) C(3) C(14) 109.6009
C(4) C(5) H(8) 120.7134
H(8) C(5) C(6) 120.7134
C(5) C(6) H(9) 120.0817
H(9) C(6) C(7) 120.0816
C(6) C(7) H(10) 119.0576
C(7) C(8) H(11) 121.0346
H(10) C(7) C(8) 119.0575
H(11) C(8) C(9) 121.0349
C(10) C(11) H(12) 126.0817
H(12) C(11) C(12) 126.0821
C(11) C(12) H(13) 124.8534
H(13) C(12) C(13) 124.8538
H(15) C(15) H(14) 109.4536
H(16) C(15) H(14) 109.4756
H(16) C(15) H(15) 109.4811
H(18) C(16) H(17) 109.4696
H(19) C(16) H(17) 109.4742
H(19) C(16) H(18) 109.4342
H(21) C(17) H(20) 109.4344
H(22) C(17) H(20) 109.4737
H(22) C(17) H(21) 109.4877
H(23) C(18) C(19) 126.4941
C(18) C(19) H(24) 125.7995
H(23) C(18) C(22) 126.4942
C(18) C(22) H(27) 125.9826
H(24) C(19) C(20) 125.7998
C(19) C(20) H(25) 126.0216
H(25) C(20) C(21) 126.0213
C(20) C(21) H(26) 125.7166
H(26) C(21) C(22) 125.7167
C(21) C(22) H(27) 125.9823

loop_
_geom_bond_atom_site_label_1
_geom_bond_atom_site_label_2
_geom_bond_distance
Fe(1) C(10) 2.047(5)
Fe(1) C(11) 2.022(7)
Fe(1) C(12) 2.018(6)
Fe(1) C(13) 2.081(5)
Fe(1) C(14) 2.045(5)
Fe(1) C(18) 2.047(7)
Fe(1) C(19) 2.036(7)
Fe(1) C(20) 2.055(6)
Fe(1) C(21) 2.037(6)
Fe(1) C(22) 2.051(7)
Si(1) C(13) 1.852(5)
Si(1) C(15) 1.869(5)
Si(1) C(16) 1.878(6)
Si(1) C(17) 1.885(7)
N(1) C(1) 1.439(9)
N(1) C(2) 1.447(8)
N(1) C(3) 1.475(7)
C(3) C(4) 1.533(6)
C(3) C(14) 1.512(7)
C(4) C(5) 1.393(6)
C(4) C(9) 1.406(7)
C(5) C(6) 1.394(7)
C(6) C(7) 1.40(1)
C(7) C(8) 1.392(9)
C(8) C(7) 1.392(9)
C(8) C(9) 1.389(7)
C(9) C(8) 1.389(7)
C(9) C(10) 1.467(7)
C(10) C(11) 1.410(8)
C(10) C(14) 1.432(7)
C(11) C(12) 1.412(9)
C(12) C(13) 1.455(8)
C(13) C(14) 1.432(6)
C(18) C(19) 1.428(9)
C(18) C(22) 1.41(1)
C(19) C(20) 1.394(9)
C(20) C(21) 1.404(9)
C(21) C(22) 1.405(9)
C(1) H(1) 0.9500
C(1) H(2) 0.9500
C(1) H(3) 0.9500
C(2) H(4) 0.9500
C(2) H(5) 0.9500
C(2) H(6) 0.9501
C(3) H(7) 0.9500
C(5) H(8) 0.9500
C(6) H(9) 0.9500
C(7) H(10) 0.9500
C(8) H(11) 0.9500
C(11) H(12) 0.9500
C(12) H(13) 0.9500
C(15) H(14) 0.9500
C(15) H(15) 0.9500
C(15) H(16) 0.9500
C(16) H(17) 0.9500
C(16) H(18) 0.9500
C(16) H(19) 0.9500
C(17) H(20) 0.9501
C(17) H(21) 0.9500
C(17) H(22) 0.9500
C(18) H(23) 0.9500
C(19) H(24) 0.9500
C(20) H(25) 0.9500
C(21) H(26) 0.9500
C(22) H(27) 0.9500
H(11) C(8) 0.9500
H(12) C(11) 0.9500

loop_
_geom_contact_atom_site_label_1
_geom_contact_atom_site_label_2
_geom_contact_distance
_geom_contact_site_symmetry_2
Fe(1) Si(1) 3.533(2) .
Fe(1) C(3) 3.220(4) .
Fe(1) C(9) 3.114(5) .
Si(1) C(12) 2.990(6) .
Si(1) C(14) 2.945(5) .
N(1) C(4) 2.562(7) .
N(1) C(5) 3.347(7) .
N(1) C(9) 3.490(7) .
N(1) C(10) 3.434(7) .
N(1) C(13) 3.297(6) .
N(1) C(14) 2.444(7) .
C(1) C(2) 2.40(1) .
C(1) C(3) 2.433(8) .
C(1) C(4) 3.174(8) .
C(1) C(5) 3.382(8) .
C(2) C(3) 2.437(9) .
C(2) C(4) 3.008(9) .
C(2) C(9) 3.534(9) .
C(2) C(10) 3.458(9) .
C(2) C(14) 2.888(9) .
C(3) C(5) 2.626(6) .
C(3) C(9) 2.429(7) .
C(3) C(10) 2.423(8) .
C(3) C(13) 2.757(6) .
C(3) C(16) 3.575(7) .
C(4) C(6) 2.396(7) .
C(4) C(7) 2.759(8) .
C(4) C(8) 2.429(8) .
C(4) C(10) 2.326(7) .
C(4) C(14) 2.352(6) .
C(5) C(7) 2.421(9) .
C(5) C(8) 2.833(9) .
C(5) C(9) 2.436(8) .
C(5) C(10) 3.566(8) 54502
C(5) C(11) 3.473(9) 54502
C(6) C(8) 2.444(9) .
C(6) C(9) 2.784(8) .
C(7) C(9) 2.383(8) .
C(8) C(4) 2.429(8) .
C(8) C(5) 2.833(9) .
C(8) C(6) 2.444(9) .
C(8) C(10) 2.600(7) .
C(8) C(11) 3.530(8) .
C(9) C(11) 2.737(8) .
C(9) C(14) 2.349(6) .
C(10) C(5) 3.566(8) 55502
C(10) C(8) 2.600(7) .
C(10) C(12) 2.280(7) .
C(10) C(13) 2.348(7) .
C(10) C(18) 3.273(9) .
C(10) C(22) 3.525(9) .
C(11) C(5) 3.473(9) 55502
C(11) C(8) 3.530(8) .
C(11) C(13) 2.353(9) .
C(11) C(14) 2.294(9) .
C(11) C(18) 3.44(1) .
C(11) C(19) 3.23(1) .
C(11) C(19) 3.57(1) 55602
C(11) C(20) 3.53(1) 55602
C(12) C(14) 2.276(7) .
C(12) C(15) 3.527(9) .
C(12) C(19) 3.458(9) .
C(12) C(20) 3.310(9) .
C(13) C(15) 3.041(7) .
C(13) C(16) 3.063(8) .
C(13) C(17) 3.012(8) .
C(13) C(20) 3.582(9) .
C(13) C(21) 3.375(8) .
C(14) C(16) 3.496(8) .
C(14) C(21) 3.559(8) .
C(14) C(22) 3.357(9) .
C(15) C(16) 3.066(9) .
C(15) C(17) 3.086(9) .
C(16) C(17) 3.063(9) .
C(18) C(20) 2.289(8) .
C(18) C(21) 2.278(8) .
C(19) C(11) 3.57(1) 54602
C(19) C(21) 2.263(9) .
C(19) C(22) 2.28(1) .
C(20) C(11) 3.53(1) 54602
C(20) C(22) 2.281(9) .
Fe(1) H(7) 3.3071 .
Fe(1) H(12) 2.6860 .
Fe(1) H(13) 2.6838 .
Fe(1) H(23) 2.7156 .
Fe(1) H(24) 2.6961 .
Fe(1) H(25) 2.7333 .
Fe(1) H(26) 2.6946 .
Fe(1) H(27) 2.7252 .
Si(1) H(13) 3.2323 .
Si(1) H(14) 2.3627 .
Si(1) H(15) 2.3622 .
Si(1) H(16) 2.3618 .
Si(1) H(17) 2.3708 .
Si(1) H(18) 2.3707 .
Si(1) H(19) 2.3711 .
Si(1) H(20) 2.3776 .
Si(1) H(21) 2.3766 .
Si(1) H(22) 2.3760 .
N(1) H(1) 1.9708 .
N(1) H(2) 1.9712 .
N(1) H(3) 1.9707 .
N(1) H(4) 1.9775 .
N(1) H(5) 1.9782 .
N(1) H(6) 1.9784 .
N(1) H(7) 2.0049 .
N(1) H(8) 3.3274 .
N(1) H(19) 2.9344 .
N(1) H(20) 3.3883 .
C(1) H(4) 2.8162 .
C(1) H(5) 3.1619 .
C(1) H(6) 2.4239 .
C(1) H(7) 2.5780 .
C(1) H(8) 2.9731 .
C(1) H(10) 3.4092 65501
C(1) H(11) 3.3590 54502
C(1) H(19) 3.4628 .
C(1) H(22) 3.4702 64502
C(1) H(25) 3.2957 55401
C(2) H(1) 2.8156 .
C(2) H(2) 3.1633 .
C(2) H(3) 2.4202 .
C(2) H(7) 3.2445 .
C(2) H(18) 3.3274 65502
C(2) H(20) 3.5953 .
C(2) H(23) 3.5064 55502
C(3) H(1) 2.4956 .
C(3) H(2) 2.7727 .
C(3) H(3) 3.2212 .
C(3) H(4) 3.1610 .
C(3) H(5) 2.4170 .
C(3) H(6) 2.9218 .
C(3) H(8) 2.8407 .
C(3) H(11) 3.5597 54502
C(3) H(19) 2.8031 .
C(3) H(27) 3.5479 .
C(4) H(1) 2.7837 .
C(4) H(5) 2.7923 .
C(4) H(6) 3.1070 .
C(4) H(7) 2.0569 .
C(4) H(8) 2.0481 .
C(4) H(9) 3.2586 .
C(4) H(11) 3.2913 .
C(4) H(27) 3.4649 55502
C(5) H(1) 2.6403 .
C(5) H(5) 3.3703 54502
C(5) H(7) 2.8659 .
C(5) H(9) 2.0433 .
C(5) H(10) 3.2727 .
C(5) H(12) 3.3210 54502
C(5) H(27) 3.1574 55502
C(6) H(5) 3.1345 54502
C(6) H(8) 2.0494 .
C(6) H(10) 2.0418 .
C(6) H(11) 3.3026 .
C(6) H(14) 3.5957 45401
C(6) H(15) 3.5086 45401
C(6) H(27) 2.9377 55502
C(7) H(5) 3.5451 54502
C(7) H(7) 3.3346 55502
C(7) H(8) 3.2842 .
C(7) H(9) 2.0520 .
C(7) H(11) 2.0504 .
C(7) H(19) 3.5886 55502
C(7) H(27) 3.1002 55502
C(8) H(7) 3.0478 55502
C(8) H(8) 3.3718 55502
C(8) H(9) 3.2950 .
C(8) H(10) 2.0311 .
C(8) H(20) 3.0852 45501
C(8) H(23) 3.5495 .
C(8) H(27) 3.4644 55502
C(9) H(5) 2.9399 .
C(9) H(7) 3.0518 .
C(9) H(8) 3.2949 .
C(9) H(8) 3.3487 55502
C(9) H(10) 3.2407 .
C(9) H(11) 2.0471 .
C(9) H(12) 3.1595 .
C(9) H(23) 3.3831 .
C(10) H(5) 2.7114 .
C(10) H(7) 3.0533 .
C(10) H(8) 3.0506 55502
C(10) H(11) 2.8592 .
C(10) H(12) 2.1136 .
C(10) H(13) 3.1933 .
C(10) H(23) 3.3943 .
C(11) H(5) 3.5271 .
C(11) H(8) 2.8240 55502
C(11) H(9) 3.1945 55502
C(11) H(11) 3.4230 .
C(11) H(13) 2.1045 .
C(11) H(24) 3.3340 .
C(11) H(25) 3.5739 55602
C(12) H(9) 3.3568 55502
C(12) H(12) 2.1156 .
C(12) H(15) 3.2671 65602
C(12) H(16) 3.2345 .
C(12) H(25) 3.4774 .
C(13) H(5) 3.1769 .
C(13) H(7) 3.0730 .
C(13) H(12) 3.2678 .
C(13) H(13) 2.1447 .
C(13) H(14) 3.4250 .
C(13) H(16) 3.0031 .
C(13) H(17) 3.4477 .
C(13) H(19) 3.0322 .
C(13) H(20) 3.3949 .
C(13) H(22) 2.9626 .
C(13) H(26) 3.5011 .
C(14) H(4) 3.4270 .
C(14) H(5) 2.4301 .
C(14) H(7) 2.0380 .
C(14) H(12) 3.2125 .
C(14) H(13) 3.1950 .
C(14) H(19) 3.0554 .
C(14) H(27) 3.5157 .
C(15) H(9) 3.1580 65601
C(15) H(13) 3.2887 .
C(15) H(17) 3.0320 .
C(15) H(17) 3.3104 65602
C(15) H(18) 3.4415 .
C(15) H(21) 3.0556 .
C(15) H(22) 3.4652 .
C(15) H(22) 3.4566 64602
C(15) H(26) 3.3609 65602
C(16) H(4) 3.4927 64502
C(16) H(6) 3.5293 64502
C(16) H(7) 3.1520 .
C(16) H(10) 3.4691 54502
C(16) H(14) 3.4317 64602
C(16) H(15) 3.0185 .
C(16) H(16) 3.4593 .
C(16) H(20) 3.0180 .
C(16) H(21) 3.4474 .
C(16) H(23) 3.2996 65501
C(16) H(26) 3.3236 .
C(17) H(2) 3.4280 65502
C(17) H(4) 3.5408 .
C(17) H(11) 3.1158 65501
C(17) H(14) 3.0417 .
C(17) H(15) 3.4824 .
C(17) H(18) 3.0268 .
C(17) H(19) 3.4265 .
C(17) H(25) 3.4913 65602
C(17) H(26) 3.2017 65602
C(18) H(6) 3.2706 54502
C(18) H(13) 3.5008 54602
C(18) H(18) 3.2124 45501
C(18) H(24) 2.1282 .
C(18) H(25) 3.2073 .
C(18) H(26) 3.1943 .
C(18) H(27) 2.1130 .
C(19) H(12) 3.3325 .
C(19) H(12) 2.8752 54602
C(19) H(13) 3.4542 54602
C(19) H(21) 3.5715 45501
C(19) H(23) 2.1345 .
C(19) H(25) 2.0987 .
C(19) H(26) 3.1787 .
C(19) H(27) 3.2014 .
C(20) H(1) 3.5293 55601
C(20) H(12) 2.6277 54602
C(20) H(13) 3.4385 .
C(20) H(16) 3.2600 .
C(20) H(21) 3.2172 64602
C(20) H(23) 3.2055 .
C(20) H(24) 2.0967 .
C(20) H(26) 2.1050 .
C(20) H(27) 3.1967 .
C(21) H(12) 3.3079 54602
C(21) H(14) 3.4184 64602
C(21) H(16) 3.3752 .
C(21) H(17) 3.4406 .
C(21) H(21) 3.0136 64602
C(21) H(23) 3.1967 .
C(21) H(24) 3.1801 .
C(21) H(24) 3.4555 54602
C(21) H(25) 2.1077 .
C(21) H(27) 2.1087 .
C(22) H(6) 3.4626 54502
C(22) H(7) 3.3943 .
C(22) H(23) 2.1176 .
C(22) H(24) 3.1988 .
C(22) H(25) 3.1970 .
C(22) H(26) 2.1063 .
H(1) C(20) 3.5293 55401
H(2) C(17) 3.4280 64502
H(4) C(16) 3.4927 65502
H(5) C(5) 3.3703 55502
H(5) C(6) 3.1345 55502
H(5) C(7) 3.5451 55502
H(6) C(16) 3.5293 65502
H(6) C(18) 3.2706 55502
H(6) C(22) 3.4626 55502
H(7) C(7) 3.3346 54502
H(7) C(8) 3.0478 54502
H(8) C(8) 3.3718 54502
H(8) C(9) 3.3487 54502
H(8) C(10) 3.0506 54502
H(8) C(11) 2.8240 54502
H(9) C(8) 3.2950 .
H(9) C(11) 3.1945 54502
H(9) C(12) 3.3568 54502
H(9) C(15) 3.1580 45401
H(10) C(1) 3.4092 45501
H(10) C(8) 2.0311 .
H(10) C(16) 3.4691 55502
H(11) C(1) 3.3590 55502
H(11) C(3) 3.5597 55502
H(11) C(17) 3.1158 45501
H(12) Fe(1) 2.6860 .
H(12) C(5) 3.3210 55502
H(12) C(9) 3.1595 .
H(12) C(10) 2.1136 .
H(12) C(12) 2.1156 .
H(12) C(13) 3.2678 .
H(12) C(14) 3.2125 .
H(12) C(19) 3.3325 .
H(12) C(19) 2.8752 55602
H(12) C(20) 2.6277 55602
H(12) C(21) 3.3079 55602
H(13) C(18) 3.5008 55602
H(13) C(19) 3.4542 55602
H(14) C(6) 3.5957 65601
H(14) C(16) 3.4317 65602
H(14) C(21) 3.4184 65602
H(15) C(6) 3.5086 65601
H(15) C(12) 3.2671 64602
H(17) C(15) 3.3104 64602
H(18) C(2) 3.3274 64502
H(18) C(18) 3.2124 65501
H(19) C(7) 3.5886 54502
H(20) C(8) 3.0852 65501
H(21) C(19) 3.5715 65501
H(21) C(20) 3.2172 65602
H(21) C(21) 3.0136 65602
H(22) C(1) 3.4702 65502
H(22) C(15) 3.4566 65602
H(23) C(2) 3.5064 54502
H(23) C(8) 3.5495 .
H(23) C(16) 3.2996 45501
H(24) C(21) 3.4555 55602
H(25) C(1) 3.2957 55601
H(25) C(11) 3.5739 54602
H(25) C(17) 3.4913 64602
H(26) C(15) 3.3609 64602
H(26) C(17) 3.2017 64602
H(27) C(4) 3.4649 54502
H(27) C(5) 3.1574 54502
H(27) C(6) 2.9377 54502
H(27) C(7) 3.1002 54502
H(27) C(8) 3.4644 54502

loop_
_geom_torsion_atom_site_label_1
_geom_torsion_atom_site_label_2
_geom_torsion_atom_site_label_3
_geom_torsion_atom_site_label_4
_geom_torsion
C(11) Fe(1) C(10) C(9) -141.8(6)
C(11) Fe(1) C(10) C(14) 119.5(3)
C(12) Fe(1) C(10) C(9) 179.9(4)
C(12) Fe(1) C(10) C(11) -38.3(4)
C(12) Fe(1) C(10) C(14) 81.2(3)
C(13) Fe(1) C(10) C(9) 135.2(5)
C(13) Fe(1) C(10) C(11) -83.0(4)
C(13) Fe(1) C(10) C(14) 36.5(2)
C(14) Fe(1) C(10) C(9) 98.7(5)
C(14) Fe(1) C(10) C(11) -119.5(4)
C(18) Fe(1) C(10) C(9) -31.1(5)
C(18) Fe(1) C(10) C(11) 110.8(4)
C(18) Fe(1) C(10) C(14) -129.7(2)
C(19) Fe(1) C(10) C(9) -71.6(5)
C(19) Fe(1) C(10) C(11) 70.2(4)
C(19) Fe(1) C(10) C(14) -170.3(2)
C(20) Fe(1) C(10) C(9) -97.4(6)
C(20) Fe(1) C(10) C(11) 44.4(7)
C(20) Fe(1) C(10) C(14) 163.9(4)
C(21) Fe(1) C(10) C(9) 41.4(7)
C(21) Fe(1) C(10) C(11) -176.7(4)
C(21) Fe(1) C(10) C(14) -57.2(4)
C(22) Fe(1) C(10) C(9) 10.6(5)
C(22) Fe(1) C(10) C(11) 152.4(3)
C(22) Fe(1) C(10) C(14) -88.1(3)
C(10) Fe(1) C(11) C(12) -118.6(5)
C(12) Fe(1) C(11) C(10) 118.6(5)
C(13) Fe(1) C(11) C(10) 81.3(3)
C(13) Fe(1) C(11) C(12) -37.3(3)
C(14) Fe(1) C(11) C(10) 37.8(3)
C(14) Fe(1) C(11) C(12) -80.8(4)
C(18) Fe(1) C(11) C(10) -85.0(4)
C(18) Fe(1) C(11) C(12) 156.4(3)
C(19) Fe(1) C(11) C(10) -127.6(3)
C(19) Fe(1) C(11) C(12) 113.9(3)
C(20) Fe(1) C(11) C(10) -165.6(3)
C(20) Fe(1) C(11) C(12) 75.8(4)
C(21) Fe(1) C(11) C(10) 174.2(7)
C(21) Fe(1) C(11) C(12) 55(1)
C(22) Fe(1) C(11) C(10) -55.5(6)
C(22) Fe(1) C(11) C(12) -174.1(3)
C(10) Fe(1) C(12) C(11) 37.9(3)
C(10) Fe(1) C(12) C(13) -83.0(2)
C(11) Fe(1) C(12) C(13) -120.9(3)
C(13) Fe(1) C(12) C(11) 120.9(4)
C(14) Fe(1) C(12) C(11) 82.2(4)
C(14) Fe(1) C(12) C(13) -38.7(2)
C(18) Fe(1) C(12) C(11) -46.7(5)
C(18) Fe(1) C(12) C(13) -167.6(2)
C(19) Fe(1) C(12) C(11) -82.1(4)
C(19) Fe(1) C(12) C(13) 157.0(2)
C(20) Fe(1) C(12) C(11) -124.7(4)
C(20) Fe(1) C(12) C(13) 114.4(2)
C(21) Fe(1) C(12) C(11) -164.5(3)
C(21) Fe(1) C(12) C(13) 74.6(3)
C(22) Fe(1) C(12) C(11) 165.8(7)
C(22) Fe(1) C(12) C(13) 44.9(9)
C(10) Fe(1) C(13) Si(1) -157.5(3)
C(10) Fe(1) C(13) C(12) 80.1(3)
C(10) Fe(1) C(13) C(14) -36.8(3)
C(11) Fe(1) C(13) Si(1) 159.1(3)
C(11) Fe(1) C(13) C(12) 36.7(2)
C(11) Fe(1) C(13) C(14) -80.2(3)
C(12) Fe(1) C(13) Si(1) 122.4(4)
C(12) Fe(1) C(13) C(14) -116.9(3)
C(14) Fe(1) C(13) Si(1) -120.7(4)
C(14) Fe(1) C(13) C(12) 116.9(3)
C(18) Fe(1) C(13) Si(1) -84.2(7)
C(18) Fe(1) C(13) C(12) 153.4(6)
C(18) Fe(1) C(13) C(14) 36.4(8)
C(19) Fe(1) C(13) Si(1) 74.1(5)
C(19) Fe(1) C(13) C(12) -48.2(5)
C(19) Fe(1) C(13) C(14) -165.2(3)
C(20) Fe(1) C(13) Si(1) 37.7(4)
C(20) Fe(1) C(13) C(12) -84.7(3)
C(20) Fe(1) C(13) C(14) 158.4(2)
C(21) Fe(1) C(13) Si(1) -5.5(3)
C(21) Fe(1) C(13) C(12) -127.9(2)
C(21) Fe(1) C(13) C(14) 115.1(3)
C(22) Fe(1) C(13) Si(1) -46.8(4)
C(22) Fe(1) C(13) C(12) -169.1(2)
C(22) Fe(1) C(13) C(14) 73.9(3)
C(10) Fe(1) C(14) C(3) -100.6(4)
C(10) Fe(1) C(14) C(13) 121.1(4)
C(11) Fe(1) C(14) C(3) -138.0(4)
C(11) Fe(1) C(14) C(10) -37.4(2)
C(11) Fe(1) C(14) C(13) 83.7(3)
C(12) Fe(1) C(14) C(3) 177.8(4)
C(12) Fe(1) C(14) C(10) -81.6(3)
C(12) Fe(1) C(14) C(13) 39.6(3)
C(13) Fe(1) C(14) C(3) 138.2(5)
C(13) Fe(1) C(14) C(10) -121.1(4)
C(18) Fe(1) C(14) C(3) -31.5(5)
C(18) Fe(1) C(14) C(10) 69.2(3)
C(18) Fe(1) C(14) C(13) -169.7(3)
C(19) Fe(1) C(14) C(3) -69.0(8)
C(19) Fe(1) C(14) C(10) 31.7(7)
C(19) Fe(1) C(14) C(13) 152.8(5)
C(20) Fe(1) C(14) C(3) 90.0(5)
C(20) Fe(1) C(14) C(10) -169.4(3)
C(20) Fe(1) C(14) C(13) -48.2(5)
C(21) Fe(1) C(14) C(3) 53.6(4)
C(21) Fe(1) C(14) C(10) 154.2(2)
C(21) Fe(1) C(14) C(13) -84.7(3)
C(22) Fe(1) C(14) C(3) 10.4(4)
C(22) Fe(1) C(14) C(10) 111.0(3)
C(22) Fe(1) C(14) C(13) -127.8(3)
C(10) Fe(1) C(18) C(19) -126.3(3)
C(10) Fe(1) C(18) C(22) 115.5(4)
C(11) Fe(1) C(18) C(19) -83.9(4)
C(11) Fe(1) C(18) C(22) 157.9(3)
C(12) Fe(1) C(18) C(19) -52.0(5)
C(12) Fe(1) C(18) C(22) -170.1(3)
C(13) Fe(1) C(18) C(19) 164.8(7)
C(13) Fe(1) C(18) C(22) 46(1)
C(14) Fe(1) C(18) C(19) -165.9(3)
C(14) Fe(1) C(18) C(22) 75.9(4)
C(19) Fe(1) C(18) C(22) -118.2(5)
C(20) Fe(1) C(18) C(19) 37.3(3)
C(20) Fe(1) C(18) C(22) -80.9(4)
C(21) Fe(1) C(18) C(19) 80.8(4)
C(21) Fe(1) C(18) C(22) -37.4(3)
C(22) Fe(1) C(18) C(19) 118.2(5)
C(10) Fe(1) C(19) C(18) 72.3(4)
C(10) Fe(1) C(19) C(20) -168.8(3)
C(11) Fe(1) C(19) C(18) 111.7(4)
C(11) Fe(1) C(19) C(20) -129.5(3)
C(12) Fe(1) C(19) C(18) 153.9(3)
C(12) Fe(1) C(19) C(20) -87.2(4)
C(13) Fe(1) C(19) C(18) -172.3(4)
C(13) Fe(1) C(19) C(20) -53.4(6)
C(14) Fe(1) C(19) C(18) 47(1)
C(14) Fe(1) C(19) C(20) 166.1(6)
C(18) Fe(1) C(19) C(20) 118.9(5)
C(20) Fe(1) C(19) C(18) -118.9(5)
C(21) Fe(1) C(19) C(18) -81.6(4)
C(21) Fe(1) C(19) C(20) 37.3(3)
C(22) Fe(1) C(19) C(18) -38.0(3)
C(22) Fe(1) C(19) C(20) 80.9(4)
C(10) Fe(1) C(20) C(19) 33.5(8)
C(10) Fe(1) C(20) C(21) 153.2(5)
C(11) Fe(1) C(20) C(19) 68.0(4)
C(11) Fe(1) C(20) C(21) -172.3(3)
C(12) Fe(1) C(20) C(19) 110.1(4)
C(12) Fe(1) C(20) C(21) -130.2(3)
C(13) Fe(1) C(20) C(19) 154.3(3)
C(13) Fe(1) C(20) C(21) -86.0(3)
C(14) Fe(1) C(20) C(19) -171.6(4)
C(14) Fe(1) C(20) C(21) -51.9(6)
C(18) Fe(1) C(20) C(19) -38.3(3)
C(18) Fe(1) C(20) C(21) 81.4(3)
C(19) Fe(1) C(20) C(21) 119.7(4)
C(21) Fe(1) C(20) C(19) -119.7(5)
C(22) Fe(1) C(20) C(19) -82.0(4)
C(22) Fe(1) C(20) C(21) 37.7(3)
C(10) Fe(1) C(21) C(20) -163.0(3)
C(10) Fe(1) C(21) C(22) -44.1(6)
C(11) Fe(1) C(21) C(20) 25.5(9)
C(11) Fe(1) C(21) C(22) 144.4(6)
C(12) Fe(1) C(21) C(20) 70.2(4)
C(12) Fe(1) C(21) C(22) -170.9(4)
C(13) Fe(1) C(21) C(20) 113.1(3)
C(13) Fe(1) C(21) C(22) -128.0(4)
C(14) Fe(1) C(21) C(20) 156.8(3)
C(14) Fe(1) C(21) C(22) -84.3(4)
C(18) Fe(1) C(21) C(20) -81.5(3)
C(18) Fe(1) C(21) C(22) 37.4(4)
C(19) Fe(1) C(21) C(20) -37.1(3)
C(19) Fe(1) C(21) C(22) 81.8(4)
C(20) Fe(1) C(21) C(22) 118.9(5)
C(22) Fe(1) C(21) C(20) -118.9(4)
C(10) Fe(1) C(22) C(18) -81.1(4)
C(10) Fe(1) C(22) C(21) 159.5(3)
C(11) Fe(1) C(22) C(18) -43.4(7)
C(11) Fe(1) C(22) C(21) -162.9(3)
C(12) Fe(1) C(22) C(18) 155.6(9)
C(12) Fe(1) C(22) C(21) 36(1)
C(13) Fe(1) C(22) C(18) -167.1(3)
C(13) Fe(1) C(22) C(21) 73.5(5)
C(14) Fe(1) C(22) C(18) -125.3(3)
C(14) Fe(1) C(22) C(21) 115.2(4)
C(18) Fe(1) C(22) C(21) -119.5(5)
C(19) Fe(1) C(22) C(18) 38.6(3)
C(19) Fe(1) C(22) C(21) -80.9(4)
C(20) Fe(1) C(22) C(18) 81.8(4)
C(20) Fe(1) C(22) C(21) -37.6(3)
C(21) Fe(1) C(22) C(18) 119.5(5)
C(15) Si(1) C(13) Fe(1) -60.0(3)
C(15) Si(1) C(13) C(12) 29.4(6)
C(15) Si(1) C(13) C(14) -149.9(4)
C(16) Si(1) C(13) Fe(1) 61.1(3)
C(16) Si(1) C(13) C(12) 150.4(5)
C(16) Si(1) C(13) C(14) -28.9(5)
C(17) Si(1) C(13) Fe(1) 179.8(2)
C(17) Si(1) C(13) C(12) -90.8(5)
C(17) Si(1) C(13) C(14) 89.8(5)
C(1) N(1) C(3) C(4) -73.8(6)
C(1) N(1) C(3) C(14) 171.9(4)
C(2) N(1) C(3) C(4) 55.6(6)
C(2) N(1) C(3) C(14) -58.6(5)
N(1) C(3) C(4) C(5) 69.2(8)
N(1) C(3) C(4) C(9) -113.7(6)
C(14) C(3) C(4) C(5) -171.8(5)
C(14) C(3) C(4) C(9) 5.3(6)
N(1) C(3) C(14) Fe(1) -162.2(4)
N(1) C(3) C(14) C(10) 117.8(5)
N(1) C(3) C(14) C(13) -55.3(9)
C(4) C(3) C(14) Fe(1) 73.9(6)
C(4) C(3) C(14) C(10) -6.1(6)
C(4) C(3) C(14) C(13) -179.2(6)
C(3) C(4) C(5) C(6) 179.7(5)
C(9) C(4) C(5) C(6) 2.9(8)
C(3) C(4) C(9) C(8) 179.6(5)
C(3) C(4) C(9) C(10) -2.6(6)
C(5) C(4) C(9) C(8) -3.1(8)
C(5) C(4) C(9) C(10) 174.7(5)
C(4) C(5) C(6) C(7) -1(1)
C(5) C(6) C(7) C(8) 0.2(9)
C(6) C(7) C(8) C(9) -0.4(9)
C(7) C(8) C(9) C(4) 1.8(9)
C(7) C(8) C(9) C(10) -175.4(6)
C(4) C(9) C(10) Fe(1) -78.5(6)
C(4) C(9) C(10) C(11) -179.2(8)
C(4) C(9) C(10) C(14) -1.4(6)
C(8) C(9) C(10) Fe(1) 98.9(7)
C(8) C(9) C(10) C(11) -1(1)
C(8) C(9) C(10) C(14) 176.0(6)
Fe(1) C(10) C(11) C(12) 59.7(5)
C(9) C(10) C(11) Fe(1) 119.0(8)
C(9) C(10) C(11) C(12) 178.7(7)
C(14) C(10) C(11) Fe(1) -58.8(4)
C(14) C(10) C(11) C(12) 0.9(7)
Fe(1) C(10) C(14) C(3) 125.3(4)
Fe(1) C(10) C(14) C(13) -59.6(4)
C(9) C(10) C(14) Fe(1) -120.3(4)
C(9) C(10) C(14) C(3) 5.0(6)
C(9) C(10) C(14) C(13) -179.9(4)
C(11) C(10) C(14) Fe(1) 58.4(4)
C(11) C(10) C(14) C(3) -176.3(5)
C(11) C(10) C(14) C(13) -1.2(6)
Fe(1) C(11) C(12) C(13) 60.2(5)
C(10) C(11) C(12) Fe(1) -60.5(5)
C(10) C(11) C(12) C(13) -0.3(7)
Fe(1) C(12) C(13) Si(1) -120.8(5)
Fe(1) C(12) C(13) C(14) 58.7(4)
C(11) C(12) C(13) Fe(1) -59.1(4)
C(11) C(12) C(13) Si(1) -179.8(4)
C(11) C(12) C(13) C(14) -0.4(6)
Fe(1) C(13) C(14) C(3) -128.2(7)
Fe(1) C(13) C(14) C(10) 58.7(4)
Si(1) C(13) C(14) Fe(1) 121.7(5)
Si(1) C(13) C(14) C(3) -6(1)
Si(1) C(13) C(14) C(10) -179.6(4)
C(12) C(13) C(14) Fe(1) -57.7(3)
C(12) C(13) C(14) C(3) 174.1(6)
C(12) C(13) C(14) C(10) 1.0(6)
Fe(1) C(18) C(19) C(20) -60.6(5)
C(22) C(18) C(19) Fe(1) 60.1(5)
C(22) C(18) C(19) C(20) -0.6(8)
Fe(1) C(18) C(22) C(21) 59.0(5)
C(19) C(18) C(22) Fe(1) -59.5(5)
C(19) C(18) C(22) C(21) -0.5(8)
Fe(1) C(19) C(20) C(21) -58.7(5)
C(18) C(19) C(20) Fe(1) 60.1(5)
C(18) C(19) C(20) C(21) 1.4(8)
Fe(1) C(20) C(21) C(22) -60.5(5)
C(19) C(20) C(21) Fe(1) 58.7(5)
C(19) C(20) C(21) C(22) -1.8(8)
Fe(1) C(21) C(22) C(18) -59.2(5)
C(20) C(21) C(22) Fe(1) 60.6(4)
C(20) C(21) C(22) C(18) 1.4(8)
